data_7018471
loop_
_publ_author_name
'Humenny, Will J.'
'Mitzinger, Stefan'
'Khadka, Chhatra B.'
'Najafabadi, Bahareh Khalili'
'Vieira, Isabelle'
'Corrigan, John F.'

_publ_section_title
;
 N-heterocyclic carbene stabilized copper- and silver-phenylchalcogenolate
 ring complexes.
;
_journal_issue 15
_journal_name_full 'Dalton transactions (Cambridge, England : 2003)'
_journal_page_first 4413
_journal_page_last 4422
_journal_paper_doi 10.1039/c2dt11998f
_journal_volume 41
_journal_year 2012
_chemical_formula_sum 'C57 H69 Cu3 N6 S3'
_chemical_formula_weight 1124.98
_chemical_name_systematic
;
?
;
_space_group_IT_number 161
_symmetry_cell_setting trigonal
_symmetry_space_group_name_Hall 'R 3 -2"c'
_symmetry_space_group_name_H-M 'R 3 c :H'
_atom_sites_solution_hydrogens geom
_atom_sites_solution_primary direct
_atom_sites_solution_secondary difmap
_audit_creation_method SHELXL-97
_cell_angle_alpha 90.00
_cell_angle_beta 90.00
_cell_angle_gamma 120.00
_cell_formula_units_Z 6
_cell_length_a 15.5206(6)
_cell_length_b 15.5206(6)
_cell_length_c 40.620(3)
_cell_measurement_reflns_used 8371
_cell_measurement_temperature 150(2)
_cell_measurement_theta_max 19.87
_cell_measurement_theta_min 2.51
_cell_volume 8474.0(8)
_computing_cell_refinement 'Bruker SAINT'
_computing_data_collection 'Bruker APEX2'
_computing_data_reduction 'Bruker SAINT'
_computing_molecular_graphics 'Bruker SHELXTL'
_computing_publication_material 'Bruker SHELXTL'
_computing_structure_refinement 'SHELXL-97 (Sheldrick, 1997)'
_computing_structure_solution 'SHELXS-97 (Sheldrick, 1990)'
_diffrn_ambient_temperature 150(2)
_diffrn_measured_fraction_theta_full 1.000
_diffrn_measured_fraction_theta_max 1.000
_diffrn_measurement_device_type 'CCD area detector'
_diffrn_measurement_method 'phi and omega scans'
_diffrn_radiation_monochromator graphite
_diffrn_radiation_source 'fine-focus sealed tube'
_diffrn_radiation_type MoK\a
_diffrn_radiation_wavelength 0.71073
_diffrn_reflns_av_R_equivalents 0.0899
_diffrn_reflns_av_sigmaI/netI 0.0448
_diffrn_reflns_limit_h_max 20
_diffrn_reflns_limit_h_min -20
_diffrn_reflns_limit_k_max 20
_diffrn_reflns_limit_k_min -20
_diffrn_reflns_limit_l_max 54
_diffrn_reflns_limit_l_min -54
_diffrn_reflns_number 74433
_diffrn_reflns_theta_full 28.71
_diffrn_reflns_theta_max 28.71
_diffrn_reflns_theta_min 1.82
_exptl_absorpt_coefficient_mu 1.271
_exptl_absorpt_correction_T_max 0.9392
_exptl_absorpt_correction_T_min 0.8975
_exptl_absorpt_correction_type multi-scan
_exptl_crystal_colour colourless
_exptl_crystal_density_diffrn 1.323
_exptl_crystal_density_method 'not measured'
_exptl_crystal_description block
_exptl_crystal_F_000 3528
_exptl_crystal_size_max 0.09
_exptl_crystal_size_mid 0.07
_exptl_crystal_size_min 0.05
_refine_diff_density_max 0.260
_refine_diff_density_min -0.275
_refine_diff_density_rms 0.050
_refine_ls_abs_structure_details 'Flack H D (1983), Acta Cryst. A39, 876-881'
_refine_ls_abs_structure_Flack -0.006(10)
_refine_ls_extinction_method none
_refine_ls_goodness_of_fit_ref 1.003
_refine_ls_hydrogen_treatment constr
_refine_ls_matrix_type full
_refine_ls_number_parameters 212
_refine_ls_number_reflns 4866
_refine_ls_number_restraints 1
_refine_ls_restrained_S_all 1.003
_refine_ls_R_factor_all 0.0513
_refine_ls_R_factor_gt 0.0326
_refine_ls_shift/su_max 0.001
_refine_ls_shift/su_mean 0.000
_refine_ls_structure_factor_coef Fsqd
_refine_ls_weighting_details 'calc w=1/[\s^2^(Fo^2^)+(0.0330P)^2^+3.2775P] where P=(Fo^2^+2Fc^2^)/3'
_refine_ls_weighting_scheme calc
_refine_ls_wR_factor_gt 0.0664
_refine_ls_wR_factor_ref 0.0742
_reflns_number_gt 3987
_reflns_number_total 4866
_reflns_threshold_expression >2sigma(I)
_cod_data_source_file c2dt11998f.txt
_cod_data_source_block b10118r
_cod_depositor_comments
;
The following automatic conversions were performed:

'_symmetry_cell_setting' value 'Trigonal' changed to 'trigonal'
according to /home/saulius/struct/CIF-dictionaries/cif_core.dic
dictionary named 'cif_core.dic' version 2.4.1 from 2010-06-29.

Automatic conversion script
Id: cif_fix_values 1715 2011-07-08 13:25:40Z adriana 
;
_cod_original_cell_volume 8474.1(7)
_cod_original_sg_symbol_H-M R3c
_cod_database_code 7018471

loop_
_symmetry_equiv_pos_as_xyz
'x, y, z'
'-y, x-y, z'
'-x+y, -x, z'
'-y, -x, z+1/2'
'-x+y, y, z+1/2'
'x, x-y, z+1/2'
'x+2/3, y+1/3, z+1/3'
'-y+2/3, x-y+1/3, z+1/3'
'-x+y+2/3, -x+1/3, z+1/3'
'-y+2/3, -x+1/3, z+5/6'
'-x+y+2/3, y+1/3, z+5/6'
'x+2/3, x-y+1/3, z+5/6'
'x+1/3, y+2/3, z+2/3'
'-y+1/3, x-y+2/3, z+2/3'
'-x+y+1/3, -x+2/3, z+2/3'
'-y+1/3, -x+2/3, z+7/6'
'-x+y+1/3, y+2/3, z+7/6'
'x+1/3, x-y+2/3, z+7/6'

loop_
_atom_site_label
_atom_site_type_symbol
_atom_site_fract_x
_atom_site_fract_y
_atom_site_fract_z
_atom_site_U_iso_or_equiv
_atom_site_adp_type
_atom_site_occupancy
_atom_site_symmetry_multiplicity
_atom_site_calc_flag
_atom_site_refinement_flags
S1 S 0.89870(5) 0.05286(5) 0.833985(18) 0.03497(16) Uani 1 1 d .
Cu1 Cu 1.05808(2) 0.16734(2) 0.845498(6) 0.03025(8) Uani 1 1 d .
N2 N 1.11356(16) 0.37852(15) 0.84122(5) 0.0296(4) Uani 1 1 d .
N1 N 1.09643(16) 0.33063(16) 0.89207(5) 0.0329(5) Uani 1 1 d .
C1 C 1.09273(19) 0.29847(19) 0.86075(6) 0.0311(5) Uani 1 1 d .
C14 C 0.8179(2) 0.0991(2) 0.84429(7) 0.0335(6) Uani 1 1 d .
C3 C 1.1550(2) 0.5577(2) 0.85193(9) 0.0459(8) Uani 1 1 d .
H3A H 1.1620 0.5794 0.8297 0.055 Uiso 1 1 calc R
C2 C 1.12894(18) 0.46015(19) 0.85998(7) 0.0321(6) Uani 1 1 d .
C7 C 1.11766(19) 0.4293(2) 0.89262(7) 0.0355(6) Uani 1 1 d .
C5 C 1.1603(2) 0.5900(2) 0.91057(10) 0.0581(10) Uani 1 1 d .
H5A H 1.1729 0.6364 0.9277 0.070 Uiso 1 1 calc R
C6 C 1.1327(2) 0.4935(2) 0.91856(9) 0.0491(8) Uani 1 1 d .
H6A H 1.1244 0.4718 0.9408 0.059 Uiso 1 1 calc R
C16 C 0.7907(3) 0.2385(3) 0.84969(12) 0.0708(12) Uani 1 1 d .
H16A H 0.8160 0.3081 0.8480 0.085 Uiso 1 1 calc R
C17 C 0.6941(3) 0.1776(3) 0.85936(9) 0.0582(9) Uani 1 1 d .
H17A H 0.6530 0.2043 0.8655 0.070 Uiso 1 1 calc R
C11 C 1.1191(2) 0.3746(2) 0.80485(6) 0.0366(6) Uani 1 1 d .
H11A H 1.0969 0.3042 0.7987 0.044 Uiso 1 1 calc R
C13 C 1.0497(3) 0.4034(3) 0.78782(8) 0.0617(10) Uani 1 1 d .
H13A H 0.9831 0.3658 0.7975 0.093 Uiso 1 1 calc R
H13B H 1.0461 0.3880 0.7643 0.093 Uiso 1 1 calc R
H13C H 1.0751 0.4748 0.7907 0.093 Uiso 1 1 calc R
C12 C 1.2258(2) 0.4382(2) 0.79307(8) 0.0487(7) Uani 1 1 d .
H12A H 1.2685 0.4182 0.8046 0.073 Uiso 1 1 calc R
H12B H 1.2487 0.5084 0.7977 0.073 Uiso 1 1 calc R
H12C H 1.2290 0.4291 0.7693 0.073 Uiso 1 1 calc R
C8 C 1.0703(3) 0.2685(2) 0.92206(7) 0.0465(8) Uani 1 1 d .
H8A H 1.1046 0.3138 0.9411 0.056 Uiso 1 1 calc R
C4 C 1.1702(2) 0.6212(2) 0.87816(11) 0.0607(10) Uani 1 1 d .
H4A H 1.1880 0.6882 0.8737 0.073 Uiso 1 1 calc R
C18 C 0.6584(2) 0.0770(3) 0.85999(9) 0.0544(9) Uani 1 1 d .
H18A H 0.5906 0.0333 0.8655 0.065 Uiso 1 1 calc R
C10 C 1.1069(3) 0.1936(3) 0.92033(9) 0.0668(11) Uani 1 1 d .
H10A H 1.1765 0.2276 0.9131 0.100 Uiso 1 1 calc R
H10B H 1.0660 0.1408 0.9047 0.100 Uiso 1 1 calc R
H10C H 1.1018 0.1645 0.9422 0.100 Uiso 1 1 calc R
C15 C 0.8520(2) 0.2000(2) 0.84234(11) 0.0621(10) Uani 1 1 d .
H15A H 0.9188 0.2439 0.8358 0.075 Uiso 1 1 calc R
C19 C 0.7191(2) 0.0374(2) 0.85276(8) 0.0430(7) Uani 1 1 d .
H19A H 0.6927 -0.0325 0.8536 0.052 Uiso 1 1 calc R
C9 C 0.9600(3) 0.2177(3) 0.92848(9) 0.0674(11) Uani 1 1 d .
H9A H 0.9391 0.2677 0.9296 0.101 Uiso 1 1 calc R
H9B H 0.9449 0.1817 0.9494 0.101 Uiso 1 1 calc R
H9C H 0.9242 0.1708 0.9106 0.101 Uiso 1 1 calc R

loop_
_atom_site_aniso_label
_atom_site_aniso_U_11
_atom_site_aniso_U_22
_atom_site_aniso_U_33
_atom_site_aniso_U_23
_atom_site_aniso_U_13
_atom_site_aniso_U_12
S1 0.0271(3) 0.0264(3) 0.0497(4) 0.0001(3) 0.0020(3) 0.0121(3)
Cu1 0.02966(18) 0.02438(14) 0.03701(15) -0.00093(13) -0.00143(15) 0.01373(14)
N2 0.0269(11) 0.0229(11) 0.0363(12) -0.0043(9) -0.0015(9) 0.0104(9)
N1 0.0345(12) 0.0340(12) 0.0308(11) -0.0034(9) -0.0003(9) 0.0176(10)
C1 0.0283(12) 0.0302(13) 0.0335(14) -0.0010(11) -0.0004(11) 0.0135(11)
C14 0.0314(15) 0.0317(14) 0.0377(14) -0.0016(11) -0.0056(11) 0.0160(12)
C3 0.0380(16) 0.0284(14) 0.068(2) -0.0029(14) 0.0096(14) 0.0139(12)
C2 0.0212(12) 0.0240(13) 0.0477(15) -0.0055(11) 0.0023(11) 0.0087(11)
C7 0.0224(13) 0.0316(14) 0.0473(16) -0.0102(12) -0.0021(11) 0.0097(11)
C5 0.0399(17) 0.0399(18) 0.076(3) -0.0283(17) 0.0124(16) 0.0062(14)
C6 0.0308(15) 0.0486(19) 0.0564(19) -0.0219(15) 0.0050(14) 0.0112(14)
C16 0.048(2) 0.0402(19) 0.135(4) -0.010(2) -0.016(2) 0.0306(17)
C17 0.049(2) 0.062(2) 0.082(3) -0.0105(19) -0.0086(18) 0.0410(18)
C11 0.0390(15) 0.0346(15) 0.0324(14) -0.0020(11) -0.0042(12) 0.0155(12)
C13 0.057(2) 0.078(3) 0.051(2) 0.0075(17) -0.0104(17) 0.035(2)
C12 0.0479(18) 0.0465(18) 0.0471(17) 0.0027(14) 0.0086(14) 0.0201(15)
C8 0.060(2) 0.0514(19) 0.0339(16) -0.0005(13) 0.0023(14) 0.0318(17)
C4 0.0493(19) 0.0270(15) 0.094(3) -0.0133(17) 0.0190(18) 0.0106(14)
C18 0.0371(17) 0.055(2) 0.075(2) 0.0051(17) 0.0110(15) 0.0262(16)
C10 0.094(3) 0.087(3) 0.048(2) 0.0176(19) 0.006(2) 0.067(3)
C15 0.0333(18) 0.0352(17) 0.120(3) 0.000(2) -0.004(2) 0.0185(14)
C19 0.0358(16) 0.0370(16) 0.0563(19) 0.0026(13) 0.0048(14) 0.0184(13)
C9 0.065(2) 0.079(3) 0.064(2) 0.030(2) 0.0290(19) 0.040(2)

loop_
_atom_type_symbol
_atom_type_description
_atom_type_scat_dispersion_real
_atom_type_scat_dispersion_imag
_atom_type_scat_source
C C 0.0033 0.0016 'International Tables Vol C Tables 4.2.6.8 and 6.1.1.4'
H H 0.0000 0.0000 'International Tables Vol C Tables 4.2.6.8 and 6.1.1.4'
N N 0.0061 0.0033 'International Tables Vol C Tables 4.2.6.8 and 6.1.1.4'
S S 0.1246 0.1234 'International Tables Vol C Tables 4.2.6.8 and 6.1.1.4'
Cu Cu 0.3201 1.2651 'International Tables Vol C Tables 4.2.6.8 and 6.1.1.4'

loop_
_geom_angle_atom_site_label_1
_geom_angle_atom_site_label_2
_geom_angle_atom_site_label_3
_geom_angle
_geom_angle_site_symmetry_1
_geom_angle_site_symmetry_3
C14 S1 Cu1 112.65(10) . 2_645
C14 S1 Cu1 110.47(9) . .
Cu1 S1 Cu1 123.12(4) 2_645 .
C1 Cu1 S1 130.65(8) . 3_765
C1 Cu1 S1 120.97(8) . .
S1 Cu1 S1 108.33(4) 3_765 .
C1 N2 C2 111.3(2) . .
C1 N2 C11 122.1(2) . .
C2 N2 C11 126.5(2) . .
C1 N1 C7 111.2(2) . .
C1 N1 C8 125.8(2) . .
C7 N1 C8 122.6(2) . .
N1 C1 N2 105.2(2) . .
N1 C1 Cu1 128.86(19) . .
N2 C1 Cu1 125.86(18) . .
C15 C14 C19 117.5(3) . .
C15 C14 S1 119.7(2) . .
C19 C14 S1 122.7(2) . .
C4 C3 C2 116.4(3) . .
C4 C3 H3A 121.8 . .
C2 C3 H3A 121.8 . .
C7 C2 N2 105.9(2) . .
C7 C2 C3 121.0(3) . .
N2 C2 C3 133.1(3) . .
C6 C7 C2 122.0(3) . .
C6 C7 N1 131.5(3) . .
C2 C7 N1 106.4(2) . .
C6 C5 C4 121.7(3) . .
C6 C5 H5A 119.2 . .
C4 C5 H5A 119.2 . .
C5 C6 C7 116.9(3) . .
C5 C6 H6A 121.6 . .
C7 C6 H6A 121.6 . .
C17 C16 C15 121.0(3) . .
C17 C16 H16A 119.5 . .
C15 C16 H16A 119.5 . .
C16 C17 C18 118.1(3) . .
C16 C17 H17A 121.0 . .
C18 C17 H17A 121.0 . .
N2 C11 C12 110.7(2) . .
N2 C11 C13 112.1(2) . .
C12 C11 C13 111.5(3) . .
N2 C11 H11A 107.4 . .
C12 C11 H11A 107.4 . .
C13 C11 H11A 107.4 . .
C11 C13 H13A 109.5 . .
C11 C13 H13B 109.5 . .
H13A C13 H13B 109.5 . .
C11 C13 H13C 109.5 . .
H13A C13 H13C 109.5 . .
H13B C13 H13C 109.5 . .
C11 C12 H12A 109.5 . .
C11 C12 H12B 109.5 . .
H12A C12 H12B 109.5 . .
C11 C12 H12C 109.5 . .
H12A C12 H12C 109.5 . .
H12B C12 H12C 109.5 . .
N1 C8 C9 110.6(3) . .
N1 C8 C10 111.9(3) . .
C9 C8 C10 111.6(3) . .
N1 C8 H8A 107.5 . .
C9 C8 H8A 107.5 . .
C10 C8 H8A 107.5 . .
C5 C4 C3 122.1(3) . .
C5 C4 H4A 119.0 . .
C3 C4 H4A 119.0 . .
C17 C18 C19 121.5(3) . .
C17 C18 H18A 119.3 . .
C19 C18 H18A 119.3 . .
C8 C10 H10A 109.5 . .
C8 C10 H10B 109.5 . .
H10A C10 H10B 109.5 . .
C8 C10 H10C 109.5 . .
H10A C10 H10C 109.5 . .
H10B C10 H10C 109.5 . .
C14 C15 C16 121.3(3) . .
C14 C15 H15A 119.3 . .
C16 C15 H15A 119.3 . .
C14 C19 C18 120.5(3) . .
C14 C19 H19A 119.7 . .
C18 C19 H19A 119.7 . .
C8 C9 H9A 109.5 . .
C8 C9 H9B 109.5 . .
H9A C9 H9B 109.5 . .
C8 C9 H9C 109.5 . .
H9A C9 H9C 109.5 . .
H9B C9 H9C 109.5 . .

loop_
_geom_bond_atom_site_label_1
_geom_bond_atom_site_label_2
_geom_bond_distance
_geom_bond_site_symmetry_2
S1 C14 1.778(3) .
S1 Cu1 2.2409(8) 2_645
S1 Cu1 2.2583(8) .
Cu1 C1 1.929(3) .
Cu1 S1 2.2409(8) 3_765
N2 C1 1.370(3) .
N2 C2 1.393(3) .
N2 C11 1.483(3) .
N1 C1 1.357(3) .
N1 C7 1.396(3) .
N1 C8 1.479(3) .
C14 C15 1.382(4) .
C14 C19 1.385(4) .
C3 C4 1.390(5) .
C3 C2 1.396(4) .
C3 H3A 0.9500 .
C2 C7 1.391(4) .
C7 C6 1.387(4) .
C5 C6 1.375(5) .
C5 C4 1.385(6) .
C5 H5A 0.9500 .
C6 H6A 0.9500 .
C16 C17 1.371(5) .
C16 C15 1.386(5) .
C16 H16A 0.9500 .
C17 C18 1.371(5) .
C17 H17A 0.9500 .
C11 C12 1.520(4) .
C11 C13 1.523(4) .
C11 H11A 1.0000 .
C13 H13A 0.9800 .
C13 H13B 0.9800 .
C13 H13C 0.9800 .
C12 H12A 0.9800 .
C12 H12B 0.9800 .
C12 H12C 0.9800 .
C8 C9 1.507(5) .
C8 C10 1.529(4) .
C8 H8A 1.0000 .
C4 H4A 0.9500 .
C18 C19 1.390(4) .
C18 H18A 0.9500 .
C10 H10A 0.9800 .
C10 H10B 0.9800 .
C10 H10C 0.9800 .
C15 H15A 0.9500 .
C19 H19A 0.9500 .
C9 H9A 0.9800 .
C9 H9B 0.9800 .
C9 H9C 0.9800 .
